data_7226651
loop_
_publ_author_name
'Gyepes, R\'obert'
'Pinkas, Jiri'
'C\'isa\<rov\'a, Ivana'
'Kubi\<sta, Ji\<r\'i'
'Horacek, Michal'
'Mach, Karel'

_publ_section_title
;
 Synthesis, molecular and electronic structure of a stacked half-sandwich
 dititanium complex incorporating a cyclic \p-faced bridging ligand
;
_journal_name_full 'RSC Adv.'
_journal_paper_doi 10.1039/C6RA14940E
_journal_year 2016
_chemical_compound_source 'synthesized by the authors'
_chemical_formula_moiety 'C38 H68 Si4 Ti2'
_chemical_formula_sum 'C38 H68 Si4 Ti2'
_chemical_formula_weight 733.08
_chemical_name_systematic
; 
 ? 
;
_chemical_properties_physical 'Air-sensitive, Moisture-sensitive'
_space_group_IT_number 14
_symmetry_cell_setting monoclinic
_symmetry_space_group_name_Hall '-P 2yn'
_symmetry_space_group_name_H-M 'P 1 21/n 1'
_atom_sites_solution_hydrogens geom
_atom_sites_solution_primary direct
_atom_sites_solution_secondary difmap
_audit_creation_method SHELXL-97
_audit_update_record
;
2016-01-09 deposited with the CCDC.
2016-09-26 downloaded from the CCDC.
;
_cell_angle_alpha 90.00
_cell_angle_beta 99.0810(10)
_cell_angle_gamma 90.00
_cell_formula_units_Z 2
_cell_length_a 11.8817(3)
_cell_length_b 13.3685(4)
_cell_length_c 12.8886(3)
_cell_measurement_reflns_used 9808
_cell_measurement_temperature 150(2)
_cell_measurement_theta_max 55
_cell_measurement_theta_min 5
_cell_volume 2021.57(9)
_computing_cell_refinement 'Bruker SAINT'
_computing_data_collection 'Bruker APEX2'
_computing_data_reduction 'Bruker SAINT'
_computing_structure_refinement 'SHELXL-97 (Sheldrick, 1997)'
_computing_structure_solution 'SHELXS-97 (Sheldrick, 1990)'
_diffrn_ambient_temperature 150(2)
_diffrn_measured_fraction_theta_full 1.000
_diffrn_measured_fraction_theta_max 1.000
_diffrn_measurement_device_type 'Bruker APEX-II CCD'
_diffrn_measurement_method '\f and \w scans'
_diffrn_radiation_monochromator graphite
_diffrn_radiation_source 'fine-focus sealed tube'
_diffrn_radiation_type MoK\a
_diffrn_radiation_wavelength 0.71073
_diffrn_reflns_av_R_equivalents 0.0173
_diffrn_reflns_av_sigmaI/netI 0.0104
_diffrn_reflns_limit_h_max 14
_diffrn_reflns_limit_h_min -15
_diffrn_reflns_limit_k_max 17
_diffrn_reflns_limit_k_min -17
_diffrn_reflns_limit_l_max 16
_diffrn_reflns_limit_l_min -12
_diffrn_reflns_number 33636
_diffrn_reflns_theta_full 27.50
_diffrn_reflns_theta_max 27.50
_diffrn_reflns_theta_min 2.21
_diffrn_standards_number 0
_exptl_absorpt_coefficient_mu 0.538
_exptl_absorpt_correction_T_max 0.7918
_exptl_absorpt_correction_T_min 0.7061
_exptl_absorpt_correction_type multi-scan
_exptl_crystal_colour green-blue
_exptl_crystal_density_diffrn 1.204
_exptl_crystal_density_method 'not measured'
_exptl_crystal_description prism
_exptl_crystal_F_000 792
_exptl_crystal_size_max 0.70
_exptl_crystal_size_mid 0.63
_exptl_crystal_size_min 0.46
_refine_diff_density_max 0.322
_refine_diff_density_min -0.265
_refine_diff_density_rms 0.046
_refine_ls_extinction_method none
_refine_ls_goodness_of_fit_ref 0.947
_refine_ls_hydrogen_treatment constr
_refine_ls_matrix_type full
_refine_ls_number_parameters 210
_refine_ls_number_reflns 4649
_refine_ls_number_restraints 0
_refine_ls_restrained_S_all 0.947
_refine_ls_R_factor_all 0.0271
_refine_ls_R_factor_gt 0.0235
_refine_ls_shift/su_max 0.001
_refine_ls_shift/su_mean 0.000
_refine_ls_structure_factor_coef Fsqd
_refine_ls_weighting_details 'calc w=1/[\s^2^(Fo^2^)+(0.0390P)^2^+1.2331P] where P=(Fo^2^+2Fc^2^)/3'
_refine_ls_weighting_scheme calc
_refine_ls_wR_factor_gt 0.0652
_refine_ls_wR_factor_ref 0.0693
_reflns_number_gt 4264
_reflns_number_total 4649
_reflns_threshold_expression I>2\s(I)
_cod_data_source_file c6ra14940e2.cif
_cod_data_source_block time3btmsals_mach
_cod_depositor_comments
;
The following automatic conversions were performed:

'_exptl_absorpt_correction_type' value 'multi-scans' was replaced
with the value 'multi-scan' as specified in the replacement file
'src/cod-tools/trunk/data/replacement-values/replacement_values.lst'.

Automatic conversion script
Id: cif_fix_values 5376 2017-05-30 11:51:03Z andrius 
;
_cod_original_sg_symbol_H-M 'P 21/n'
_cod_database_code 7226651

loop_
_symmetry_equiv_pos_as_xyz
'x, y, z'
'-x+1/2, y+1/2, -z+1/2'
'-x, -y, -z'
'x-1/2, -y-1/2, z-1/2'

loop_
_atom_site_label
_atom_site_type_symbol
_atom_site_fract_x
_atom_site_fract_y
_atom_site_fract_z
_atom_site_U_iso_or_equiv
_atom_site_adp_type
_atom_site_occupancy
_atom_site_symmetry_multiplicity
_atom_site_calc_flag
_atom_site_refinement_flags
Ti1 Ti 0.905591(16) -0.062333(14) 0.567625(15) 0.01136(6) Uani 1 1 d .
Si1 Si 0.89670(3) 0.21065(2) 0.59460(3) 0.01643(8) Uani 1 1 d .
Si2 Si 1.17494(3) 0.07143(2) 0.71986(2) 0.01606(8) Uani 1 1 d .
C1 C 0.84087(10) -0.09884(9) 0.73336(9) 0.0169(2) Uani 1 1 d .
C2 C 0.74296(10) -0.06803(9) 0.66305(10) 0.0186(2) Uani 1 1 d .
C3 C 0.72208(10) -0.13937(10) 0.58132(9) 0.0197(2) Uani 1 1 d .
C4 C 0.80677(10) -0.21485(9) 0.60053(9) 0.0186(2) Uani 1 1 d .
C5 C 0.88163(10) -0.18866(9) 0.69404(9) 0.0171(2) Uani 1 1 d .
C6 C 0.87571(12) -0.05697(10) 0.84218(10) 0.0271(3) Uani 1 1 d .
H6A H 0.8931 0.0144 0.8374 0.041 Uiso 1 1 calc R
H6B H 0.9434 -0.0924 0.8771 0.041 Uiso 1 1 calc R
H6C H 0.8133 -0.0656 0.8828 0.041 Uiso 1 1 calc R
C7 C 0.66139(12) 0.01182(11) 0.68701(12) 0.0316(3) Uani 1 1 d .
H7A H 0.6118 0.0313 0.6221 0.047 Uiso 1 1 calc R
H7B H 0.7045 0.0702 0.7172 0.047 Uiso 1 1 calc R
H7C H 0.6149 -0.0141 0.7374 0.047 Uiso 1 1 calc R
C8 C 0.61450(11) -0.14661(14) 0.50283(11) 0.0349(3) Uani 1 1 d .
H8A H 0.5598 -0.1899 0.5308 0.052 Uiso 1 1 calc R
H8B H 0.6320 -0.1749 0.4370 0.052 Uiso 1 1 calc R
H8C H 0.5815 -0.0798 0.4895 0.052 Uiso 1 1 calc R
C9 C 0.79965(13) -0.31563(10) 0.54831(11) 0.0305(3) Uani 1 1 d .
H9A H 0.7308 -0.3503 0.5619 0.046 Uiso 1 1 calc R
H9B H 0.8669 -0.3553 0.5766 0.046 Uiso 1 1 calc R
H9C H 0.7966 -0.3071 0.4724 0.046 Uiso 1 1 calc R
C10 C 0.97926(11) -0.25016(11) 0.74821(11) 0.0276(3) Uani 1 1 d .
H10A H 1.0408 -0.2057 0.7799 0.041 Uiso 1 1 calc R
H10B H 1.0072 -0.2940 0.6969 0.041 Uiso 1 1 calc R
H10C H 0.9534 -0.2909 0.8032 0.041 Uiso 1 1 calc R
C11 C 0.96830(9) 0.09674(8) 0.54784(8) 0.0127(2) Uani 1 1 d .
C12 C 1.06650(9) 0.03741(8) 0.60187(8) 0.0126(2) Uani 1 1 d .
C13 C 1.08976(9) -0.05889(8) 0.55408(8) 0.0125(2) Uani 1 1 d .
H13 H 1.1470 -0.1001 0.5922 0.015 Uiso 1 1 calc R
C14 C 0.74263(11) 0.20705(10) 0.53229(11) 0.0254(3) Uani 1 1 d .
H14A H 0.7153 0.1378 0.5299 0.038 Uiso 1 1 calc R
H14B H 0.7349 0.2338 0.4607 0.038 Uiso 1 1 calc R
H14C H 0.6974 0.2477 0.5738 0.038 Uiso 1 1 calc R
C15 C 0.90361(12) 0.21320(10) 0.74032(10) 0.0262(3) Uani 1 1 d .
H15A H 0.9811 0.2305 0.7736 0.039 Uiso 1 1 calc R
H15B H 0.8834 0.1472 0.7648 0.039 Uiso 1 1 calc R
H15C H 0.8500 0.2632 0.7591 0.039 Uiso 1 1 calc R
C16 C 0.94813(13) 0.33535(10) 0.55481(12) 0.0304(3) Uani 1 1 d .
H16A H 0.8976 0.3881 0.5735 0.046 Uiso 1 1 calc R
H16B H 0.9479 0.3361 0.4787 0.046 Uiso 1 1 calc R
H16C H 1.0258 0.3471 0.5914 0.046 Uiso 1 1 calc R
C17 C 1.14311(13) 0.03713(12) 0.85309(10) 0.0313(3) Uani 1 1 d .
H17A H 1.2099 0.0512 0.9061 0.047 Uiso 1 1 calc R
H17B H 1.1246 -0.0343 0.8545 0.047 Uiso 1 1 calc R
H17C H 1.0781 0.0765 0.8684 0.047 Uiso 1 1 calc R
C18 C 1.20682(11) 0.20833(10) 0.72277(10) 0.0246(3) Uani 1 1 d .
H18A H 1.1364 0.2460 0.7246 0.037 Uiso 1 1 calc R
H18B H 1.2387 0.2268 0.6598 0.037 Uiso 1 1 calc R
H18C H 1.2620 0.2240 0.7855 0.037 Uiso 1 1 calc R
C19 C 1.30969(11) 0.00058(10) 0.71148(11) 0.0273(3) Uani 1 1 d .
H19A H 1.3258 0.0031 0.6393 0.041 Uiso 1 1 calc R
H19B H 1.3006 -0.0692 0.7319 0.041 Uiso 1 1 calc R
H19C H 1.3731 0.0309 0.7590 0.041 Uiso 1 1 calc R

loop_
_atom_site_aniso_label
_atom_site_aniso_U_11
_atom_site_aniso_U_22
_atom_site_aniso_U_33
_atom_site_aniso_U_23
_atom_site_aniso_U_13
_atom_site_aniso_U_12
Ti1 0.01122(10) 0.01237(10) 0.01087(10) 0.00047(7) 0.00291(7) -0.00038(7)
Si1 0.01931(16) 0.01318(15) 0.01805(16) -0.00185(11) 0.00684(12) 0.00268(11)
Si2 0.01670(16) 0.01777(16) 0.01282(15) -0.00111(11) -0.00043(12) -0.00295(11)
C1 0.0172(5) 0.0202(5) 0.0145(5) 0.0028(4) 0.0058(4) -0.0031(4)
C2 0.0151(5) 0.0219(6) 0.0206(6) 0.0062(4) 0.0080(4) 0.0010(4)
C3 0.0145(5) 0.0279(6) 0.0170(5) 0.0063(5) 0.0032(4) -0.0055(5)
C4 0.0197(5) 0.0199(6) 0.0179(5) 0.0012(4) 0.0078(4) -0.0060(4)
C5 0.0152(5) 0.0188(5) 0.0182(5) 0.0059(4) 0.0055(4) -0.0014(4)
C6 0.0331(7) 0.0309(7) 0.0178(6) -0.0022(5) 0.0059(5) -0.0095(6)
C7 0.0256(7) 0.0315(7) 0.0419(8) 0.0090(6) 0.0186(6) 0.0092(6)
C8 0.0190(6) 0.0598(10) 0.0242(7) 0.0086(7) -0.0017(5) -0.0105(6)
C9 0.0414(8) 0.0237(6) 0.0300(7) -0.0055(5) 0.0164(6) -0.0112(6)
C10 0.0216(6) 0.0272(7) 0.0339(7) 0.0127(6) 0.0041(5) 0.0043(5)
C11 0.0136(5) 0.0123(5) 0.0126(5) -0.0010(4) 0.0034(4) 0.0002(4)
C12 0.0134(5) 0.0132(5) 0.0112(5) -0.0006(4) 0.0023(4) -0.0005(4)
C13 0.0125(5) 0.0126(5) 0.0123(5) 0.0007(4) 0.0021(4) 0.0015(4)
C14 0.0225(6) 0.0258(6) 0.0288(7) -0.0002(5) 0.0069(5) 0.0087(5)
C15 0.0314(7) 0.0279(7) 0.0211(6) -0.0059(5) 0.0101(5) 0.0042(5)
C16 0.0357(7) 0.0166(6) 0.0418(8) 0.0004(5) 0.0147(6) 0.0006(5)
C17 0.0337(7) 0.0430(8) 0.0159(6) 0.0034(6) -0.0005(5) -0.0109(6)
C18 0.0255(6) 0.0218(6) 0.0260(6) -0.0053(5) 0.0025(5) -0.0065(5)
C19 0.0192(6) 0.0265(7) 0.0332(7) -0.0014(5) -0.0054(5) 0.0016(5)

loop_
_atom_type_symbol
_atom_type_description
_atom_type_scat_dispersion_real
_atom_type_scat_dispersion_imag
_atom_type_scat_source
C C 0.0033 0.0016 'International Tables Vol C Tables 4.2.6.8 and 6.1.1.4'
H H 0.0000 0.0000 'International Tables Vol C Tables 4.2.6.8 and 6.1.1.4'
Si Si 0.0817 0.0704 'International Tables Vol C Tables 4.2.6.8 and 6.1.1.4'
Ti Ti 0.2776 0.4457 'International Tables Vol C Tables 4.2.6.8 and 6.1.1.4'

loop_
_geom_angle_atom_site_label_1
_geom_angle_atom_site_label_2
_geom_angle_atom_site_label_3
_geom_angle
_geom_angle_site_symmetry_1
_geom_angle_site_symmetry_3
C13 Ti1 C13 78.38(4) . 3_756
C13 Ti1 C11 68.22(4) . .
C13 Ti1 C11 37.85(4) 3_756 .
C13 Ti1 C12 68.21(4) . 3_756
C13 Ti1 C12 37.77(4) 3_756 3_756
C11 Ti1 C12 69.99(4) . 3_756
C13 Ti1 C12 37.78(4) . .
C13 Ti1 C12 67.03(4) 3_756 .
C11 Ti1 C12 37.81(4) . .
C12 Ti1 C12 81.85(4) 3_756 .
C13 Ti1 C11 37.79(4) . 3_756
C13 Ti1 C11 66.93(4) 3_756 3_756
C11 Ti1 C11 81.81(4) . 3_756
C12 Ti1 C11 37.75(4) 3_756 3_756
C12 Ti1 C11 68.82(4) . 3_756
C13 Ti1 C5 106.99(4) . .
C13 Ti1 C5 174.61(4) 3_756 .
C11 Ti1 C5 144.06(4) . .
C12 Ti1 C5 143.52(4) 3_756 .
C12 Ti1 C5 117.37(4) . .
C11 Ti1 C5 117.07(4) 3_756 .
C13 Ti1 C4 122.77(4) . .
C13 Ti1 C4 142.15(4) 3_756 .
C11 Ti1 C4 168.47(4) . .
C12 Ti1 C4 115.94(4) 3_756 .
C12 Ti1 C4 149.25(4) . .
C11 Ti1 C4 108.99(4) 3_756 .
C5 Ti1 C4 34.38(4) . .
C13 Ti1 C1 121.66(4) . .
C13 Ti1 C1 143.01(4) 3_756 .
C11 Ti1 C1 116.08(4) . .
C12 Ti1 C1 169.40(4) 3_756 .
C12 Ti1 C1 108.32(4) . .
C11 Ti1 C1 148.23(4) 3_756 .
C5 Ti1 C1 34.16(4) . .
C4 Ti1 C1 56.51(4) . .
C13 Ti1 C3 156.25(4) . .
C13 Ti1 C3 118.16(4) 3_756 .
C11 Ti1 C3 135.41(4) . .
C12 Ti1 C3 113.35(4) 3_756 .
C12 Ti1 C3 161.54(4) . .
C11 Ti1 C3 129.60(4) 3_756 .
C5 Ti1 C3 56.65(4) . .
C4 Ti1 C3 33.90(4) . .
C1 Ti1 C3 56.10(4) . .
C13 Ti1 C2 154.72(4) . .
C13 Ti1 C2 118.55(4) 3_756 .
C11 Ti1 C2 112.49(4) . .
C12 Ti1 C2 136.83(4) 3_756 .
C12 Ti1 C2 127.96(4) . .
C11 Ti1 C2 163.12(4) 3_756 .
C5 Ti1 C2 56.54(4) . .
C4 Ti1 C2 56.20(4) . .
C1 Ti1 C2 33.78(4) . .
C3 Ti1 C2 33.59(4) . .
C15 Si1 C16 107.12(7) . .
C15 Si1 C14 108.39(6) . .
C16 Si1 C14 104.09(7) . .
C15 Si1 C11 112.65(5) . .
C16 Si1 C11 116.55(6) . .
C14 Si1 C11 107.48(5) . .
C18 Si2 C17 106.92(7) . .
C18 Si2 C19 108.86(6) . .
C17 Si2 C19 103.10(7) . .
C18 Si2 C12 111.27(6) . .
C17 Si2 C12 117.96(6) . .
C19 Si2 C12 108.18(5) . .
C5 C1 C2 108.03(10) . .
C5 C1 C6 126.04(11) . .
C2 C1 C6 124.35(11) . .
C5 C1 Ti1 71.50(6) . .
C2 C1 Ti1 73.83(6) . .
C6 C1 Ti1 131.68(8) . .
C3 C2 C1 108.06(10) . .
C3 C2 C7 126.01(12) . .
C1 C2 C7 124.35(12) . .
C3 C2 Ti1 72.93(7) . .
C1 C2 Ti1 72.39(6) . .
C7 C2 Ti1 131.68(8) . .
C2 C3 C4 108.27(10) . .
C2 C3 C8 125.15(12) . .
C4 C3 C8 125.17(13) . .
C2 C3 Ti1 73.49(7) . .
C4 C3 Ti1 72.30(6) . .
C8 C3 Ti1 130.74(8) . .
C3 C4 C5 107.68(11) . .
C3 C4 C9 124.84(12) . .
C5 C4 C9 125.67(12) . .
C3 C4 Ti1 73.79(7) . .
C5 C4 Ti1 71.70(6) . .
C9 C4 Ti1 132.12(8) . .
C1 C5 C4 107.93(10) . .
C1 C5 C10 125.45(11) . .
C4 C5 C10 126.33(12) . .
C1 C5 Ti1 74.34(6) . .
C4 C5 Ti1 73.92(6) . .
C10 C5 Ti1 122.45(8) . .
C1 C6 H6A 109.5 . .
C1 C6 H6B 109.5 . .
H6A C6 H6B 109.5 . .
C1 C6 H6C 109.5 . .
H6A C6 H6C 109.5 . .
H6B C6 H6C 109.5 . .
C2 C7 H7A 109.5 . .
C2 C7 H7B 109.5 . .
H7A C7 H7B 109.5 . .
C2 C7 H7C 109.5 . .
H7A C7 H7C 109.5 . .
H7B C7 H7C 109.5 . .
C3 C8 H8A 109.5 . .
C3 C8 H8B 109.5 . .
H8A C8 H8B 109.5 . .
C3 C8 H8C 109.5 . .
H8A C8 H8C 109.5 . .
H8B C8 H8C 109.5 . .
C4 C9 H9A 109.5 . .
C4 C9 H9B 109.5 . .
H9A C9 H9B 109.5 . .
C4 C9 H9C 109.5 . .
H9A C9 H9C 109.5 . .
H9B C9 H9C 109.5 . .
C5 C10 H10A 109.5 . .
C5 C10 H10B 109.5 . .
H10A C10 H10B 109.5 . .
C5 C10 H10C 109.5 . .
H10A C10 H10C 109.5 . .
H10B C10 H10C 109.5 . .
C13 C11 C12 117.12(9) 3_756 .
C13 C11 Si1 112.96(8) 3_756 .
C12 C11 Si1 129.73(8) . .
C13 C11 Ti1 70.38(6) 3_756 .
C12 C11 Ti1 72.36(6) . .
Si1 C11 Ti1 122.99(5) . .
C13 C11 Ti1 67.59(6) 3_756 3_756
C12 C11 Ti1 69.91(6) . 3_756
Si1 C11 Ti1 137.23(6) . 3_756
Ti1 C11 Ti1 98.19(4) . 3_756
C13 C12 C11 117.06(9) . .
C13 C12 Si2 113.49(8) . .
C11 C12 Si2 129.29(8) . .
C13 C12 Ti1 70.27(6) . 3_756
C11 C12 Ti1 72.34(6) . 3_756
Si2 C12 Ti1 123.48(5) . 3_756
C13 C12 Ti1 67.70(6) . .
C11 C12 Ti1 69.83(6) . .
Si2 C12 Ti1 136.93(5) . .
Ti1 C12 Ti1 98.15(4) 3_756 .
C12 C13 C11 125.52(9) . 3_756
C12 C13 Ti1 74.52(6) . .
C11 C13 Ti1 74.62(6) 3_756 .
C12 C13 Ti1 71.96(6) . 3_756
C11 C13 Ti1 71.77(6) 3_756 3_756
Ti1 C13 Ti1 101.62(4) . 3_756
C12 C13 H13 117.2 . .
C11 C13 H13 117.2 3_756 .
Ti1 C13 H13 125.5 . .
Ti1 C13 H13 132.8 3_756 .
Si1 C14 H14A 109.5 . .
Si1 C14 H14B 109.5 . .
H14A C14 H14B 109.5 . .
Si1 C14 H14C 109.5 . .
H14A C14 H14C 109.5 . .
H14B C14 H14C 109.5 . .
Si1 C15 H15A 109.5 . .
Si1 C15 H15B 109.5 . .
H15A C15 H15B 109.5 . .
Si1 C15 H15C 109.5 . .
H15A C15 H15C 109.5 . .
H15B C15 H15C 109.5 . .
Si1 C16 H16A 109.5 . .
Si1 C16 H16B 109.5 . .
H16A C16 H16B 109.5 . .
Si1 C16 H16C 109.5 . .
H16A C16 H16C 109.5 . .
H16B C16 H16C 109.5 . .
Si2 C17 H17A 109.5 . .
Si2 C17 H17B 109.5 . .
H17A C17 H17B 109.5 . .
Si2 C17 H17C 109.5 . .
H17A C17 H17C 109.5 . .
H17B C17 H17C 109.5 . .
Si2 C18 H18A 109.5 . .
Si2 C18 H18B 109.5 . .
H18A C18 H18B 109.5 . .
Si2 C18 H18C 109.5 . .
H18A C18 H18C 109.5 . .
H18B C18 H18C 109.5 . .
Si2 C19 H19A 109.5 . .
Si2 C19 H19B 109.5 . .
H19A C19 H19B 109.5 . .
Si2 C19 H19C 109.5 . .
H19A C19 H19C 109.5 . .
H19B C19 H19C 109.5 . .

loop_
_geom_bond_atom_site_label_1
_geom_bond_atom_site_label_2
_geom_bond_distance
_geom_bond_site_symmetry_2
Ti1 C13 2.2229(11) .
Ti1 C13 2.2621(11) 3_756
Ti1 C11 2.2809(11) .
Ti1 C12 2.2851(10) 3_756
Ti1 C12 2.3155(11) .
Ti1 C11 2.3184(10) 3_756
Ti1 C5 2.3946(11) .
Ti1 C4 2.4234(12) .
Ti1 C1 2.4313(11) .
Ti1 C3 2.4428(11) .
Ti1 C2 2.4500(11) .
Si1 C15 1.8673(13) .
Si1 C16 1.8747(14) .
Si1 C14 1.8800(13) .
Si1 C11 1.8889(11) .
Si2 C18 1.8681(13) .
Si2 C17 1.8727(14) .
Si2 C19 1.8779(14) .
Si2 C12 1.8871(11) .
C1 C5 1.4179(17) .
C1 C2 1.4182(16) .
C1 C6 1.5061(17) .
C2 C3 1.4136(18) .
C2 C7 1.5062(17) .
C3 C4 1.4190(17) .
C3 C8 1.5028(17) .
C4 C5 1.4240(17) .
C4 C9 1.5024(17) .
C5 C10 1.5011(16) .
C6 H6A 0.9800 .
C6 H6B 0.9800 .
C6 H6C 0.9800 .
C7 H7A 0.9800 .
C7 H7B 0.9800 .
C7 H7C 0.9800 .
C8 H8A 0.9800 .
C8 H8B 0.9800 .
C8 H8C 0.9800 .
C9 H9A 0.9800 .
C9 H9B 0.9800 .
C9 H9C 0.9800 .
C10 H10A 0.9800 .
C10 H10B 0.9800 .
C10 H10C 0.9800 .
C11 C13 1.4735(15) 3_756
C11 C12 1.4896(15) .
C11 Ti1 2.3184(10) 3_756
C12 C13 1.4720(14) .
C12 Ti1 2.2851(10) 3_756
C13 C11 1.4735(15) 3_756
C13 Ti1 2.2621(11) 3_756
C13 H13 0.9500 .
C14 H14A 0.9800 .
C14 H14B 0.9800 .
C14 H14C 0.9800 .
C15 H15A 0.9800 .
C15 H15B 0.9800 .
C15 H15C 0.9800 .
C16 H16A 0.9800 .
C16 H16B 0.9800 .
C16 H16C 0.9800 .
C17 H17A 0.9800 .
C17 H17B 0.9800 .
C17 H17C 0.9800 .
C18 H18A 0.9800 .
C18 H18B 0.9800 .
C18 H18C 0.9800 .
C19 H19A 0.9800 .
C19 H19B 0.9800 .
C19 H19C 0.9800 .
